data_4135423
loop_
_publ_author_name
'Anamimoghadam, Ommid'
'Jones, Leighton O.'
'Cooper, James A.'
'Beldjoudi, Yassine'
'Nguyen, Minh T.'
'Liu, Wenqi'
'Krzyaniak, Matthew D.'
'Pezzato, Cristian'
'Stern, Charlotte L.'
'Patel, Hasmukh A.'
'Wasielewski, Michael R.'
'Schatz, George C.'
'Stoddart, J. Fraser'

_publ_section_title
;
 Discrete Open-Shell Tris(bipyridinium radical cationic) Inclusion
 Complexes in the Solid State
;
_journal_name_full 'Journal of the American Chemical Society'
_journal_paper_doi 10.1021/jacs.0c07148
_journal_year 2020
_chemical_formula_moiety 'C40 H40 N4 O4, 4(F6 P), 4(C2 H3 N)'
_chemical_formula_sum 'C48 H52 F24 N8 O4 P4'
_chemical_formula_weight 1384.85
_space_group_crystal_system monoclinic
_space_group_IT_number 14
_space_group_name_Hall '-P 2yn'
_space_group_name_H-M_alt 'P 1 21/n 1'
_atom_sites_solution_hydrogens geom
_atom_sites_solution_primary dual
_audit_creation_date 2017-07-27
_audit_creation_method
;
Olex2 1.2
(compiled 2017.07.20 svn.r3457 for OlexSys, GUI svn.r5370)
;
_cell_angle_alpha 90
_cell_angle_beta 101.224(2)
_cell_angle_gamma 90
_cell_formula_units_Z 2
_cell_length_a 10.3979(7)
_cell_length_b 20.6260(14)
_cell_length_c 13.6454(9)
_cell_measurement_reflns_used 9869
_cell_measurement_temperature 100(2)
_cell_measurement_theta_max 64.978
_cell_measurement_theta_min 3.937
_cell_volume 2870.5(3)
_computing_cell_refinement 'SAINT V8.38A (?, 2016)'
_computing_data_collection 'APEX2 V2014.11-0 (Bruker, 2014)'
_computing_data_reduction 'SAINT V8.38A (?, 2016)'
_computing_molecular_graphics 'Olex2 (Dolomanov et al., 2009)'
_computing_publication_material 'Olex2 (Dolomanov et al., 2009)'
_computing_structure_refinement 'ShelXL (Sheldrick, 2015)'
_computing_structure_solution 'ShelXT (Sheldrick, 2015)'
_diffrn_ambient_temperature 99.99
_diffrn_detector_area_resol_mean 8
_diffrn_measured_fraction_theta_full 0.993
_diffrn_measured_fraction_theta_max 0.993
_diffrn_measurement_device_type 'Bruker Kappa APEX CCD area detector'
_diffrn_measurement_method '\w and \f scans'
_diffrn_radiation_monochromator 'MX optics'
_diffrn_radiation_type CuK\a
_diffrn_radiation_wavelength 1.54178
_diffrn_reflns_av_R_equivalents 0.0278
_diffrn_reflns_av_unetI/netI 0.0144
_diffrn_reflns_Laue_measured_fraction_full 0.993
_diffrn_reflns_Laue_measured_fraction_max 0.993
_diffrn_reflns_limit_h_max 10
_diffrn_reflns_limit_h_min -12
_diffrn_reflns_limit_k_max 23
_diffrn_reflns_limit_k_min -23
_diffrn_reflns_limit_l_max 15
_diffrn_reflns_limit_l_min -16
_diffrn_reflns_number 36058
_diffrn_reflns_point_group_measured_fraction_full 0.993
_diffrn_reflns_point_group_measured_fraction_max 0.993
_diffrn_reflns_theta_full 65.117
_diffrn_reflns_theta_max 65.117
_diffrn_reflns_theta_min 3.937
_diffrn_source microsource
_exptl_absorpt_coefficient_mu 2.398
_exptl_absorpt_correction_T_max 0.7526
_exptl_absorpt_correction_T_min 0.6797
_exptl_absorpt_correction_type multi-scan
_exptl_absorpt_process_details
'SADABS-2016/2 (Bruker,2016/2) was used for absorption correction. wR2(int) was 0.1045 before and 0.0394 after correction. The Ratio of minimum to maximum transmission is 0.9031. The \l/2 correction factor is Not present.'
_exptl_crystal_colour yellow
_exptl_crystal_density_diffrn 1.602
_exptl_crystal_description rod
_exptl_crystal_F_000 1408
_exptl_crystal_recrystallization_method 'The material was recrystallised from --- by as supplied'
_exptl_crystal_size_max 0.154
_exptl_crystal_size_mid 0.132
_exptl_crystal_size_min 0.081
_refine_diff_density_max 0.371
_refine_diff_density_min -0.301
_refine_diff_density_rms 0.046
_refine_ls_extinction_method none
_refine_ls_goodness_of_fit_ref 1.044
_refine_ls_hydrogen_treatment constr
_refine_ls_matrix_type full
_refine_ls_number_parameters 401
_refine_ls_number_reflns 4849
_refine_ls_number_restraints 0
_refine_ls_restrained_S_all 1.044
_refine_ls_R_factor_all 0.0330
_refine_ls_R_factor_gt 0.0319
_refine_ls_shift/su_max 0.001
_refine_ls_shift/su_mean 0.000
_refine_ls_structure_factor_coef Fsqd
_refine_ls_weighting_details 'w=1/[\s^2^(Fo^2^)+(0.0400P)^2^+2.2470P] where P=(Fo^2^+2Fc^2^)/3'
_refine_ls_weighting_scheme calc
_refine_ls_wR_factor_gt 0.0842
_refine_ls_wR_factor_ref 0.0849
_reflns_Friedel_coverage 0.000
_reflns_number_gt 4650
_reflns_number_total 4849
_reflns_threshold_expression 'I > 2\s(I)'
_cod_data_source_file ja0c07148_si_002.cif
_cod_data_source_block cx1034
_cod_database_code 4135423
_shelx_shelxl_version_number 2017/1
_shelx_space_group_comment
;
The symmetry employed for this shelxl refinement is uniquely defined
by the following loop, which should always be used as a source of
symmetry information in preference to the above space-group names.
They are only intended as comments.
;
_shelx_estimated_absorpt_t_max 0.829
_shelx_estimated_absorpt_t_min 0.709
_olex2_refinement_description
;
1. Fixed Uiso
 At 1.2 times of:
  All C(H) groups, All C(H,H) groups
 At 1.5 times of:
  All C(H,H,H) groups
2.a Secondary CH2 refined with riding coordinates:
 C1(H1A,H1B), C12(H12A,H12B)
2.b Aromatic/amide H refined with riding coordinates:
 C2(H2), C3(H3), C5(H5), C6(H6), C8(H8), C9(H9), C10(H10), C11(H11), C15(H15),
 C18(H18)
2.c Idealised Me refined as rotating group:
 C19(H19A,H19B,H19C), C20(H20A,H20B,H20C), C22(H22A,H22B,H22C), C24(H24A,H24B,
 H24C)
;
_olex2_date_sample_data_collection 2017-07-26
_olex2_date_sample_submission 2017-07-24
_olex2_diffrn_ambient_temperature_device 'Oxford Cryosystems'
_olex2_exptl_crystal_mounting_method 'The crystal was mounted on a MITIGEN holder in Paratone oil'
_olex2_submission_original_sample_id cx1034
_olex2_submission_special_instructions 'No special instructions were received'

loop_
_space_group_symop_operation_xyz
'x, y, z'
'-x+1/2, y+1/2, -z+1/2'
'-x, -y, -z'
'x-1/2, -y-1/2, z-1/2'

loop_
_atom_site_label
_atom_site_type_symbol
_atom_site_fract_x
_atom_site_fract_y
_atom_site_fract_z
_atom_site_U_iso_or_equiv
_atom_site_adp_type
_atom_site_occupancy
_atom_site_site_symmetry_order
_atom_site_calc_flag
_atom_site_refinement_flags_posn
_atom_site_refinement_flags_adp
_atom_site_refinement_flags_occupancy
_atom_site_disorder_assembly
_atom_site_disorder_group
O1 O 0.25954(11) 0.59793(6) 0.81931(9) 0.0249(3) Uani 1 1 d . . . . .
O2 O 0.74043(11) 0.47688(6) 0.92055(9) 0.0262(3) Uani 1 1 d . . . . .
N1 N 0.47521(13) 0.62484(6) 0.22065(10) 0.0191(3) Uani 1 1 d . . . . .
N2 N 0.47750(13) 0.68003(6) 0.72626(10) 0.0186(3) Uani 1 1 d . . . . .
C1 C 0.47902(17) 0.60231(8) 0.11695(12) 0.0221(4) Uani 1 1 d . . . . .
H1A H 0.555187 0.621738 0.094171 0.026 Uiso 1 1 calc R . . . .
H1B H 0.398225 0.616025 0.070508 0.026 Uiso 1 1 calc R . . . .
C2 C 0.58563(16) 0.64472(8) 0.28053(13) 0.0225(4) Uani 1 1 d . . . . .
H2 H 0.663961 0.648167 0.254833 0.027 Uiso 1 1 calc R . . . .
C3 C 0.58732(16) 0.66016(8) 0.37833(13) 0.0226(4) Uani 1 1 d . . . . .
H3 H 0.666552 0.674104 0.420003 0.027 Uiso 1 1 calc R . . . .
C4 C 0.47306(15) 0.65545(8) 0.41688(12) 0.0185(3) Uani 1 1 d . . . . .
C5 C 0.35919(16) 0.63641(9) 0.35176(13) 0.0238(4) Uani 1 1 d . . . . .
H5 H 0.278870 0.633802 0.374877 0.029 Uiso 1 1 calc R . . . .
C6 C 0.36238(16) 0.62143(9) 0.25455(13) 0.0245(4) Uani 1 1 d . . . . .
H6 H 0.284126 0.608494 0.210630 0.029 Uiso 1 1 calc R . . . .
C7 C 0.47389(15) 0.66771(7) 0.52441(12) 0.0184(3) Uani 1 1 d . . . . .
C8 C 0.59113(16) 0.66616(8) 0.59417(13) 0.0228(4) Uani 1 1 d . . . . .
H8 H 0.671650 0.660304 0.572247 0.027 Uiso 1 1 calc R . . . .
C9 C 0.59137(16) 0.67299(8) 0.69392(13) 0.0228(4) Uani 1 1 d . . . . .
H9 H 0.672071 0.672766 0.740646 0.027 Uiso 1 1 calc R . . . .
C10 C 0.36278(16) 0.68405(8) 0.66077(12) 0.0195(3) Uani 1 1 d . . . . .
H10 H 0.283828 0.690560 0.684659 0.023 Uiso 1 1 calc R . . . .
C11 C 0.35856(15) 0.67883(8) 0.55979(12) 0.0194(3) Uani 1 1 d . . . . .
H11 H 0.277359 0.682786 0.514164 0.023 Uiso 1 1 calc R . . . .
C12 C 0.47996(16) 0.67587(8) 0.83630(12) 0.0213(3) Uani 1 1 d . . . . .
H12A H 0.399293 0.695099 0.852327 0.026 Uiso 1 1 calc R . . . .
H12B H 0.556683 0.699527 0.874084 0.026 Uiso 1 1 calc R . . . .
C13 C 0.48860(16) 0.60485(8) 0.86313(11) 0.0196(3) Uani 1 1 d . . . . .
C14 C 0.37605(16) 0.56599(8) 0.84786(12) 0.0205(3) Uani 1 1 d . . . . .
C15 C 0.38743(16) 0.49939(8) 0.85915(12) 0.0202(3) Uani 1 1 d . . . . .
H15 H 0.310703 0.473348 0.850772 0.024 Uiso 1 1 calc R . . . .
C16 C 0.51016(16) 0.47034(8) 0.88262(11) 0.0204(3) Uani 1 1 d . . . . .
C17 C 0.62241(16) 0.50900(8) 0.89878(11) 0.0203(3) Uani 1 1 d . . . . .
C18 C 0.61131(16) 0.57579(8) 0.89076(12) 0.0208(3) Uani 1 1 d . . . . .
H18 H 0.687882 0.601979 0.904194 0.025 Uiso 1 1 calc R . . . .
C19 C 0.14336(17) 0.55856(9) 0.79655(15) 0.0307(4) Uani 1 1 d . . . . .
H19A H 0.150019 0.529152 0.741345 0.046 Uiso 1 1 calc GR . . . .
H19B H 0.066396 0.586515 0.777210 0.046 Uiso 1 1 calc GR . . . .
H19C H 0.134514 0.533178 0.855593 0.046 Uiso 1 1 calc GR . . . .
C20 C 0.85370(17) 0.51434(10) 0.91312(16) 0.0335(4) Uani 1 1 d . . . . .
H20A H 0.839102 0.536754 0.848569 0.050 Uiso 1 1 calc GR . . . .
H20B H 0.929852 0.485637 0.918454 0.050 Uiso 1 1 calc GR . . . .
H20C H 0.869847 0.546334 0.967221 0.050 Uiso 1 1 calc GR . . . .
P1 P 0.46963(4) 0.86941(2) 0.75263(4) 0.02687(13) Uani 1 1 d . . . . .
F1 F 0.38699(12) 0.90019(7) 0.65194(9) 0.0478(3) Uani 1 1 d . . . . .
F2 F 0.55273(11) 0.83876(6) 0.85240(10) 0.0451(3) Uani 1 1 d . . . . .
F3 F 0.57356(11) 0.92725(6) 0.75971(9) 0.0390(3) Uani 1 1 d . . . . .
F4 F 0.38540(10) 0.91093(5) 0.81613(9) 0.0356(3) Uani 1 1 d . . . . .
F5 F 0.36575(11) 0.81180(5) 0.74660(11) 0.0476(3) Uani 1 1 d . . . . .
F6 F 0.55353(12) 0.82808(6) 0.68846(10) 0.0465(3) Uani 1 1 d . . . . .
P2 P 0.52953(4) 0.20002(2) 0.89020(3) 0.02366(12) Uani 1 1 d . . . . .
F7 F 0.43556(10) 0.21319(5) 0.78398(8) 0.0323(3) Uani 1 1 d . . . . .
F8 F 0.62424(10) 0.18717(6) 0.99559(8) 0.0384(3) Uani 1 1 d . . . . .
F9 F 0.63008(10) 0.25407(5) 0.86612(9) 0.0356(3) Uani 1 1 d . . . . .
F10 F 0.45179(10) 0.25419(6) 0.93929(9) 0.0374(3) Uani 1 1 d . . . . .
F11 F 0.43010(10) 0.14590(5) 0.91396(8) 0.0327(3) Uani 1 1 d . . . . .
F12 F 0.60704(10) 0.14609(5) 0.84006(8) 0.0324(3) Uani 1 1 d . . . . .
N3 N 0.35310(18) 0.81094(9) 0.40031(14) 0.0396(4) Uani 1 1 d . . . . .
C21 C 0.4625(2) 0.81761(9) 0.43133(14) 0.0311(4) Uani 1 1 d . . . . .
C22 C 0.6026(2) 0.82550(10) 0.46962(16) 0.0361(4) Uani 1 1 d . . . . .
H22A H 0.650938 0.816260 0.416303 0.054 Uiso 1 1 calc GR . . . .
H22B H 0.630702 0.795413 0.525252 0.054 Uiso 1 1 calc GR . . . .
H22C H 0.620361 0.870123 0.493030 0.054 Uiso 1 1 calc GR . . . .
N4 N 0.4299(4) 0.51312(13) 0.6162(2) 0.0932(11) Uani 1 1 d . . . . .
C23 C 0.3318(5) 0.50582(13) 0.5624(3) 0.0818(13) Uani 1 1 d . . . . .
C24 C 0.2050(5) 0.49736(16) 0.4974(3) 0.1070(15) Uani 1 1 d . . . . .
H24A H 0.217156 0.488957 0.429133 0.160 Uiso 1 1 calc GR . . . .
H24B H 0.152709 0.536799 0.498344 0.160 Uiso 1 1 calc GR . . . .
H24C H 0.159459 0.460601 0.520864 0.160 Uiso 1 1 calc GR . . . .

loop_
_atom_site_aniso_label
_atom_site_aniso_U_11
_atom_site_aniso_U_22
_atom_site_aniso_U_33
_atom_site_aniso_U_23
_atom_site_aniso_U_13
_atom_site_aniso_U_12
O1 0.0180(6) 0.0222(6) 0.0340(7) 0.0015(5) 0.0038(5) 0.0016(5)
O2 0.0203(6) 0.0269(6) 0.0306(7) 0.0011(5) 0.0031(5) 0.0043(5)
N1 0.0212(7) 0.0186(7) 0.0184(7) 0.0009(5) 0.0060(5) 0.0021(5)
N2 0.0194(7) 0.0176(7) 0.0187(7) -0.0014(5) 0.0037(5) -0.0001(5)
C1 0.0267(9) 0.0250(9) 0.0159(8) 0.0009(6) 0.0074(7) 0.0027(7)
C2 0.0182(8) 0.0253(9) 0.0253(9) 0.0004(7) 0.0072(7) -0.0007(7)
C3 0.0178(8) 0.0260(9) 0.0237(9) -0.0008(7) 0.0035(7) -0.0015(7)
C4 0.0185(8) 0.0167(8) 0.0204(8) 0.0016(6) 0.0041(6) 0.0017(6)
C5 0.0173(8) 0.0327(9) 0.0223(9) -0.0022(7) 0.0062(7) 0.0004(7)
C6 0.0176(8) 0.0328(10) 0.0225(9) -0.0024(7) 0.0028(7) 0.0004(7)
C7 0.0186(8) 0.0162(8) 0.0203(8) 0.0012(6) 0.0034(6) -0.0008(6)
C8 0.0159(8) 0.0294(9) 0.0238(9) 0.0019(7) 0.0050(7) -0.0004(7)
C9 0.0170(8) 0.0277(9) 0.0224(9) 0.0002(7) 0.0007(6) -0.0012(7)
C10 0.0174(8) 0.0185(8) 0.0225(8) -0.0019(6) 0.0037(6) 0.0018(6)
C11 0.0155(8) 0.0203(8) 0.0213(8) -0.0003(6) 0.0013(6) 0.0007(6)
C12 0.0232(8) 0.0242(9) 0.0162(8) -0.0028(7) 0.0034(6) 0.0003(7)
C13 0.0239(8) 0.0219(8) 0.0135(8) -0.0017(6) 0.0050(6) 0.0016(7)
C14 0.0187(8) 0.0275(9) 0.0159(8) -0.0010(6) 0.0051(6) 0.0020(7)
C15 0.0219(8) 0.0239(8) 0.0159(8) -0.0007(6) 0.0064(6) -0.0012(7)
C16 0.0247(8) 0.0251(9) 0.0123(8) 0.0000(6) 0.0062(6) 0.0013(7)
C17 0.0201(8) 0.0275(9) 0.0137(8) 0.0002(6) 0.0041(6) 0.0045(7)
C18 0.0196(8) 0.0278(9) 0.0149(8) -0.0021(7) 0.0032(6) -0.0017(7)
C19 0.0189(9) 0.0286(10) 0.0432(11) 0.0025(8) 0.0021(8) -0.0026(7)
C20 0.0195(9) 0.0354(11) 0.0439(11) -0.0037(9) 0.0023(8) 0.0014(8)
P1 0.0202(2) 0.0250(2) 0.0356(3) -0.00118(19) 0.00612(19) 0.00324(18)
F1 0.0468(7) 0.0546(8) 0.0367(7) -0.0032(6) -0.0052(5) 0.0146(6)
F2 0.0288(6) 0.0570(8) 0.0500(7) 0.0210(6) 0.0093(5) 0.0071(5)
F3 0.0319(6) 0.0373(6) 0.0492(7) 0.0032(5) 0.0118(5) -0.0069(5)
F4 0.0319(6) 0.0315(6) 0.0463(7) -0.0071(5) 0.0148(5) 0.0018(5)
F5 0.0265(6) 0.0262(6) 0.0915(10) -0.0121(6) 0.0152(6) 0.0005(5)
F6 0.0406(7) 0.0447(7) 0.0590(8) -0.0089(6) 0.0212(6) 0.0106(6)
P2 0.0167(2) 0.0253(2) 0.0281(2) 0.00447(18) 0.00222(18) 0.00087(17)
F7 0.0242(5) 0.0408(6) 0.0302(6) 0.0088(5) 0.0014(4) 0.0031(5)
F8 0.0227(5) 0.0569(7) 0.0325(6) 0.0082(5) -0.0021(5) 0.0018(5)
F9 0.0249(5) 0.0298(6) 0.0517(7) 0.0066(5) 0.0065(5) -0.0050(4)
F10 0.0293(6) 0.0385(6) 0.0443(7) -0.0072(5) 0.0070(5) 0.0056(5)
F11 0.0213(5) 0.0347(6) 0.0421(6) 0.0114(5) 0.0061(4) -0.0013(4)
F12 0.0212(5) 0.0312(6) 0.0446(6) -0.0012(5) 0.0062(5) 0.0027(4)
N3 0.0360(10) 0.0366(10) 0.0441(10) 0.0020(8) 0.0027(8) 0.0086(8)
C21 0.0403(12) 0.0234(9) 0.0303(10) 0.0038(7) 0.0087(9) 0.0049(8)
C22 0.0368(11) 0.0327(10) 0.0385(11) 0.0041(9) 0.0065(9) -0.0034(9)
N4 0.189(4) 0.0459(15) 0.0570(18) 0.0042(13) 0.054(2) 0.0021(19)
C23 0.187(4) 0.0291(13) 0.0400(17) 0.0021(13) 0.048(2) 0.002(2)
C24 0.210(5) 0.0488(18) 0.062(2) 0.0096(16) 0.026(3) -0.012(2)

loop_
_atom_type_symbol
_atom_type_description
_atom_type_scat_dispersion_real
_atom_type_scat_dispersion_imag
_atom_type_scat_source
C C 0.0181 0.0091 'International Tables Vol C Tables 4.2.6.8 and 6.1.1.4'
H H 0.0000 0.0000 'International Tables Vol C Tables 4.2.6.8 and 6.1.1.4'
F F 0.0727 0.0534 'International Tables Vol C Tables 4.2.6.8 and 6.1.1.4'
N N 0.0311 0.0180 'International Tables Vol C Tables 4.2.6.8 and 6.1.1.4'
O O 0.0492 0.0322 'International Tables Vol C Tables 4.2.6.8 and 6.1.1.4'
P P 0.2955 0.4335 'International Tables Vol C Tables 4.2.6.8 and 6.1.1.4'

loop_
_geom_angle_atom_site_label_1
_geom_angle_atom_site_label_2
_geom_angle_atom_site_label_3
_geom_angle
_geom_angle_site_symmetry_1
_geom_angle_site_symmetry_3
_geom_angle_publ_flag
C14 O1 C19 116.73(13) . . ?
C17 O2 C20 115.94(14) . . ?
C2 N1 C1 119.67(14) . . ?
C2 N1 C6 120.59(14) . . ?
C6 N1 C1 119.63(14) . . ?
C9 N2 C12 118.45(13) . . ?
C10 N2 C9 120.66(14) . . ?
C10 N2 C12 120.55(13) . . ?
N1 C1 H1A 109.9 . . ?
N1 C1 H1B 109.9 . . ?
N1 C1 C16 108.76(13) . 3_666 ?
H1A C1 H1B 108.3 . . ?
C16 C1 H1A 109.9 3_666 . ?
C16 C1 H1B 109.9 3_666 . ?
N1 C2 H2 119.6 . . ?
N1 C2 C3 120.90(15) . . ?
C3 C2 H2 119.6 . . ?
C2 C3 H3 119.9 . . ?
C2 C3 C4 120.13(16) . . ?
C4 C3 H3 119.9 . . ?
C3 C4 C7 121.26(15) . . ?
C5 C4 C3 117.43(15) . . ?
C5 C4 C7 121.26(15) . . ?
C4 C5 H5 119.8 . . ?
C6 C5 C4 120.30(16) . . ?
C6 C5 H5 119.8 . . ?
N1 C6 C5 120.60(15) . . ?
N1 C6 H6 119.7 . . ?
C5 C6 H6 119.7 . . ?
C8 C7 C4 120.42(15) . . ?
C8 C7 C11 117.63(15) . . ?
C11 C7 C4 121.91(14) . . ?
C7 C8 H8 119.7 . . ?
C9 C8 C7 120.62(15) . . ?
C9 C8 H8 119.7 . . ?
N2 C9 C8 120.31(15) . . ?
N2 C9 H9 119.8 . . ?
C8 C9 H9 119.8 . . ?
N2 C10 H10 119.6 . . ?
N2 C10 C11 120.79(15) . . ?
C11 C10 H10 119.6 . . ?
C7 C11 H11 120.1 . . ?
C10 C11 C7 119.84(15) . . ?
C10 C11 H11 120.1 . . ?
N2 C12 H12A 110.4 . . ?
N2 C12 H12B 110.4 . . ?
N2 C12 C13 106.69(13) . . ?
H12A C12 H12B 108.6 . . ?
C13 C12 H12A 110.4 . . ?
C13 C12 H12B 110.4 . . ?
C14 C13 C12 120.75(15) . . ?
C18 C13 C12 119.43(15) . . ?
C18 C13 C14 119.26(16) . . ?
O1 C14 C13 115.80(15) . . ?
O1 C14 C15 124.15(15) . . ?
C15 C14 C13 120.03(15) . . ?
C14 C15 H15 119.7 . . ?
C14 C15 C16 120.54(16) . . ?
C16 C15 H15 119.7 . . ?
C15 C16 C1 119.71(15) . 3_666 ?
C15 C16 C17 119.50(16) . . ?
C17 C16 C1 120.64(15) . 3_666 ?
O2 C17 C16 116.28(15) . . ?
O2 C17 C18 123.60(15) . . ?
C18 C17 C16 120.11(15) . . ?
C13 C18 H18 119.8 . . ?
C17 C18 C13 120.46(16) . . ?
C17 C18 H18 119.8 . . ?
O1 C19 H19A 109.5 . . ?
O1 C19 H19B 109.5 . . ?
O1 C19 H19C 109.5 . . ?
H19A C19 H19B 109.5 . . ?
H19A C19 H19C 109.5 . . ?
H19B C19 H19C 109.5 . . ?
O2 C20 H20A 109.5 . . ?
O2 C20 H20B 109.5 . . ?
O2 C20 H20C 109.5 . . ?
H20A C20 H20B 109.5 . . ?
H20A C20 H20C 109.5 . . ?
H20B C20 H20C 109.5 . . ?
F2 P1 F1 179.59(7) . . ?
F2 P1 F3 89.81(7) . . ?
F2 P1 F4 90.72(7) . . ?
F2 P1 F5 89.87(7) . . ?
F2 P1 F6 89.63(7) . . ?
F3 P1 F1 89.97(7) . . ?
F4 P1 F1 89.63(7) . . ?
F4 P1 F3 90.15(6) . . ?
F4 P1 F5 89.43(6) . . ?
F4 P1 F6 179.64(8) . . ?
F5 P1 F1 90.35(8) . . ?
F5 P1 F3 179.47(8) . . ?
F5 P1 F6 90.62(7) . . ?
F6 P1 F1 90.02(7) . . ?
F6 P1 F3 89.80(7) . . ?
F8 P2 F7 179.46(7) . . ?
F8 P2 F9 89.29(6) . . ?
F8 P2 F10 90.70(6) . . ?
F8 P2 F12 89.78(6) . . ?
F9 P2 F7 90.22(6) . . ?
F10 P2 F7 89.51(6) . . ?
F10 P2 F9 90.17(6) . . ?
F10 P2 F12 179.47(7) . . ?
F11 P2 F7 89.84(6) . . ?
F11 P2 F8 90.65(6) . . ?
F11 P2 F9 179.63(7) . . ?
F11 P2 F10 90.20(6) . . ?
F11 P2 F12 90.04(6) . . ?
F12 P2 F7 90.01(6) . . ?
F12 P2 F9 89.59(6) . . ?
N3 C21 C22 179.1(2) . . ?
C21 C22 H22A 109.5 . . ?
C21 C22 H22B 109.5 . . ?
C21 C22 H22C 109.5 . . ?
H22A C22 H22B 109.5 . . ?
H22A C22 H22C 109.5 . . ?
H22B C22 H22C 109.5 . . ?
N4 C23 C24 177.8(4) . . ?
C23 C24 H24A 109.5 . . ?
C23 C24 H24B 109.5 . . ?
C23 C24 H24C 109.5 . . ?
H24A C24 H24B 109.5 . . ?
H24A C24 H24C 109.5 . . ?
H24B C24 H24C 109.5 . . ?

loop_
_geom_bond_atom_site_label_1
_geom_bond_atom_site_label_2
_geom_bond_distance
_geom_bond_site_symmetry_2
_geom_bond_publ_flag
O1 C14 1.367(2) . ?
O1 C19 1.438(2) . ?
O2 C17 1.375(2) . ?
O2 C20 1.429(2) . ?
N1 C1 1.497(2) . ?
N1 C2 1.337(2) . ?
N1 C6 1.344(2) . ?
N2 C9 1.349(2) . ?
N2 C10 1.347(2) . ?
N2 C12 1.499(2) . ?
C1 H1A 0.9900 . ?
C1 H1B 0.9900 . ?
C1 C16 1.503(2) 3_666 ?
C2 H2 0.9500 . ?
C2 C3 1.369(2) . ?
C3 H3 0.9500 . ?
C3 C4 1.393(2) . ?
C4 C5 1.391(2) . ?
C4 C7 1.487(2) . ?
C5 H5 0.9500 . ?
C5 C6 1.369(2) . ?
C6 H6 0.9500 . ?
C7 C8 1.393(2) . ?
C7 C11 1.396(2) . ?
C8 H8 0.9500 . ?
C8 C9 1.368(2) . ?
C9 H9 0.9500 . ?
C10 H10 0.9500 . ?
C10 C11 1.374(2) . ?
C11 H11 0.9500 . ?
C12 H12A 0.9900 . ?
C12 H12B 0.9900 . ?
C12 C13 1.508(2) . ?
C13 C14 1.400(2) . ?
C13 C18 1.394(2) . ?
C14 C15 1.385(2) . ?
C15 H15 0.9500 . ?
C15 C16 1.390(2) . ?
C16 C17 1.395(2) . ?
C17 C18 1.385(2) . ?
C18 H18 0.9500 . ?
C19 H19A 0.9800 . ?
C19 H19B 0.9800 . ?
C19 H19C 0.9800 . ?
C20 H20A 0.9800 . ?
C20 H20B 0.9800 . ?
C20 H20C 0.9800 . ?
P1 F1 1.6031(13) . ?
P1 F2 1.5942(13) . ?
P1 F3 1.6000(12) . ?
P1 F4 1.5959(11) . ?
P1 F5 1.5971(12) . ?
P1 F6 1.5974(12) . ?
P2 F7 1.6056(11) . ?
P2 F8 1.5989(11) . ?
P2 F9 1.6055(11) . ?
P2 F10 1.6005(11) . ?
P2 F11 1.5969(11) . ?
P2 F12 1.6030(11) . ?
N3 C21 1.142(3) . ?
C21 C22 1.458(3) . ?
C22 H22A 0.9800 . ?
C22 H22B 0.9800 . ?
C22 H22C 0.9800 . ?
N4 C23 1.145(5) . ?
C23 C24 1.449(6) . ?
C24 H24A 0.9800 . ?
C24 H24B 0.9800 . ?
C24 H24C 0.9800 . ?

loop_
_geom_torsion_atom_site_label_1
_geom_torsion_atom_site_label_2
_geom_torsion_atom_site_label_3
_geom_torsion_atom_site_label_4
_geom_torsion
_geom_torsion_site_symmetry_1
_geom_torsion_site_symmetry_2
_geom_torsion_site_symmetry_3
_geom_torsion_site_symmetry_4
_geom_torsion_publ_flag
O1 C14 C15 C16 176.11(15) . . . . ?
O2 C17 C18 C13 176.49(14) . . . . ?
N1 C2 C3 C4 -0.2(3) . . . . ?
N2 C10 C11 C7 1.5(2) . . . . ?
N2 C12 C13 C14 -82.04(18) . . . . ?
N2 C12 C13 C18 89.36(17) . . . . ?
C1 N1 C2 C3 -174.22(15) . . . . ?
C1 N1 C6 C5 174.29(16) . . . . ?
C1 C16 C17 O2 -3.7(2) 3_666 . . . ?
C1 C16 C17 C18 175.13(14) 3_666 . . . ?
C2 N1 C1 C16 96.23(18) . . . 3_666 ?
C2 N1 C6 C5 -1.9(3) . . . . ?
C2 C3 C4 C5 -1.7(2) . . . . ?
C2 C3 C4 C7 175.93(15) . . . . ?
C3 C4 C5 C6 1.7(3) . . . . ?
C3 C4 C7 C8 -18.2(2) . . . . ?
C3 C4 C7 C11 164.10(16) . . . . ?
C4 C5 C6 N1 0.0(3) . . . . ?
C4 C7 C8 C9 -175.49(15) . . . . ?
C4 C7 C11 C10 174.06(15) . . . . ?
C5 C4 C7 C8 159.31(16) . . . . ?
C5 C4 C7 C11 -18.4(2) . . . . ?
C6 N1 C1 C16 -80.00(18) . . . 3_666 ?
C6 N1 C2 C3 2.0(3) . . . . ?
C7 C4 C5 C6 -175.87(16) . . . . ?
C7 C8 C9 N2 1.3(3) . . . . ?
C8 C7 C11 C10 -3.7(2) . . . . ?
C9 N2 C10 C11 2.3(2) . . . . ?
C9 N2 C12 C13 -77.90(18) . . . . ?
C10 N2 C9 C8 -3.7(2) . . . . ?
C10 N2 C12 C13 95.42(17) . . . . ?
C11 C7 C8 C9 2.3(2) . . . . ?
C12 N2 C9 C8 169.63(15) . . . . ?
C12 N2 C10 C11 -170.92(14) . . . . ?
C12 C13 C14 O1 -7.5(2) . . . . ?
C12 C13 C14 C15 170.70(15) . . . . ?
C12 C13 C18 C17 -168.70(15) . . . . ?
C13 C14 C15 C16 -2.0(2) . . . . ?
C14 C13 C18 C17 2.8(2) . . . . ?
C14 C15 C16 C1 -173.05(14) . . . 3_666 ?
C14 C15 C16 C17 2.6(2) . . . . ?
C15 C16 C17 O2 -179.28(14) . . . . ?
C15 C16 C17 C18 -0.4(2) . . . . ?
C16 C17 C18 C13 -2.3(2) . . . . ?
C18 C13 C14 O1 -178.96(14) . . . . ?
C18 C13 C14 C15 -0.7(2) . . . . ?
C19 O1 C14 C13 175.85(15) . . . . ?
C19 O1 C14 C15 -2.3(2) . . . . ?
C20 O2 C17 C16 165.34(15) . . . . ?
C20 O2 C17 C18 -13.4(2) . . . . ?
